data_4037256
loop_
_publ_author_name
'Xu, Lanting'
'Tan, Lushi'
'Ma, Dawei'

_publ_section_title
;
 Iridium(III)-Catalyzed Regioselective C7-Amination of N-Pivaloylindoles
 with Sulfonoazides.
;
_journal_issue 21
_journal_name_full 'The Journal of organic chemistry'
_journal_page_first 10476
_journal_page_last 10483
_journal_paper_doi 10.1021/acs.joc.6b01856
_journal_volume 81
_journal_year 2016
_chemical_formula_sum 'C20 H22 N2 O3 S'
_chemical_formula_weight 370.45
_space_group_crystal_system monoclinic
_space_group_IT_number 14
_space_group_name_Hall '-P 2ybc'
_space_group_name_H-M_alt 'P 1 21/c 1'
_atom_sites_solution_hydrogens mixed
_audit_creation_method SHELXL-2013
_cell_angle_alpha 90
_cell_angle_beta 100.758(4)
_cell_angle_gamma 90
_cell_formula_units_Z 4
_cell_length_a 13.630(2)
_cell_length_b 9.0742(15)
_cell_length_c 15.598(3)
_cell_measurement_reflns_used 2015
_cell_measurement_temperature 293(2)
_cell_measurement_theta_max 45.598
_cell_measurement_theta_min 5.217
_cell_volume 1895.3(6)
_computing_cell_refinement 'Bruker SMART'
_computing_data_collection 'Bruker SMART'
_computing_data_reduction 'Bruker SHELXTL'
_computing_molecular_graphics 'Bruker SHELXTL'
_computing_publication_material 'Bruker SHELXTL'
_computing_structure_refinement 'SHELXL-2013 (Sheldrick, 2013)'
_computing_structure_solution 'Bruker SHELXTL'
_diffrn_ambient_temperature 293(2)
_diffrn_measured_fraction_theta_full 0.999
_diffrn_measured_fraction_theta_max 0.999
_diffrn_measurement_device_type 'CCD area detector'
_diffrn_measurement_method 'phi and omega scans'
_diffrn_radiation_type MoK\a
_diffrn_radiation_wavelength 0.71073
_diffrn_reflns_av_R_equivalents 0.0562
_diffrn_reflns_av_unetI/netI 0.0575
_diffrn_reflns_Laue_measured_fraction_full 0.999
_diffrn_reflns_Laue_measured_fraction_max 0.999
_diffrn_reflns_limit_h_max 16
_diffrn_reflns_limit_h_min -11
_diffrn_reflns_limit_k_max 11
_diffrn_reflns_limit_k_min -11
_diffrn_reflns_limit_l_max 18
_diffrn_reflns_limit_l_min -19
_diffrn_reflns_number 11028
_diffrn_reflns_point_group_measured_fraction_full 0.999
_diffrn_reflns_point_group_measured_fraction_max 0.999
_diffrn_reflns_theta_full 25.242
_diffrn_reflns_theta_max 25.999
_diffrn_reflns_theta_min 2.609
_exptl_absorpt_coefficient_mu 0.193
_exptl_absorpt_correction_T_max 0.7456
_exptl_absorpt_correction_T_min 0.5861
_exptl_absorpt_correction_type multi-scan
_exptl_absorpt_process_details sadabs
_exptl_crystal_colour colorless
_exptl_crystal_density_diffrn 1.298
_exptl_crystal_description prismatic
_exptl_crystal_F_000 784
_exptl_crystal_size_max 0.230
_exptl_crystal_size_mid 0.180
_exptl_crystal_size_min 0.110
_refine_diff_density_max 0.291
_refine_diff_density_min -0.324
_refine_diff_density_rms 0.047
_refine_ls_extinction_coef 0.048(3)
_refine_ls_extinction_expression Fc^*^=kFc[1+0.001xFc^2^\l^3^/sin(2\q)]^-1/4^
_refine_ls_extinction_method SHELXL
_refine_ls_goodness_of_fit_ref 1.054
_refine_ls_hydrogen_treatment mixed
_refine_ls_matrix_type full
_refine_ls_number_parameters 244
_refine_ls_number_reflns 3721
_refine_ls_number_restraints 0
_refine_ls_restrained_S_all 1.054
_refine_ls_R_factor_all 0.0710
_refine_ls_R_factor_gt 0.0498
_refine_ls_shift/su_max 0.000
_refine_ls_shift/su_mean 0.000
_refine_ls_structure_factor_coef Fsqd
_refine_ls_weighting_details 'w=1/[\s^2^(Fo^2^)+(0.0669P)^2^+0.1335P] where P=(Fo^2^+2Fc^2^)/3'
_refine_ls_weighting_scheme calc
_refine_ls_wR_factor_gt 0.1244
_refine_ls_wR_factor_ref 0.1360
_reflns_Friedel_coverage 0.000
_reflns_number_gt 2718
_reflns_number_total 3721
_reflns_threshold_expression 'I > 2\s(I)'
_cod_data_source_file jo6b01856_si_002.cif
_cod_data_source_block cd15071
_cod_original_sg_symbol_H-M 'P 21/c'
_cod_database_code 4037256
_shelx_space_group_comment
; 
The symmetry employed for this shelxl refinement is uniquely defined 
by the following loop, which should always be used as a source of 
symmetry information in preference to the above space-group names. 
They are only intended as comments. 
;
_shelx_estimated_absorpt_t_min 0.957
_shelx_estimated_absorpt_t_max 0.979
_shelxl_version_number 2013-4

loop_
_space_group_symop_operation_xyz
'x, y, z'
'-x, y+1/2, -z+1/2'
'-x, -y, -z'
'x, -y-1/2, z-1/2'

loop_
_atom_site_label
_atom_site_type_symbol
_atom_site_fract_x
_atom_site_fract_y
_atom_site_fract_z
_atom_site_U_iso_or_equiv
_atom_site_adp_type
_atom_site_occupancy
_atom_site_site_symmetry_order
_atom_site_calc_flag
_atom_site_refinement_flags_posn
_atom_site_refinement_flags_adp
S1 S 0.21241(4) -0.02416(6) 0.11239(4) 0.0451(2) Uani 1 1 d . .
O1 O 0.13542(11) 0.22319(17) 0.27936(12) 0.0584(5) Uani 1 1 d . .
N2 N 0.23294(15) 0.0047(2) 0.21767(12) 0.0435(5) Uani 1 1 d . .
N1 N 0.29080(13) 0.31624(19) 0.31007(12) 0.0438(4) Uani 1 1 d . .
C14 C 0.21103(16) 0.1492(2) 0.06257(13) 0.0428(5) Uani 1 1 d . .
C4 C 0.34860(15) 0.1868(2) 0.30603(13) 0.0410(5) Uani 1 1 d . .
O3 O 0.11440(12) -0.08379(18) 0.09187(11) 0.0614(5) Uani 1 1 d . .
C15 C 0.29952(17) 0.2160(3) 0.05439(15) 0.0523(6) Uani 1 1 d . .
H15 H 0.3601 0.1688 0.0740 0.063 Uiso 1 1 calc R U
C5 C 0.32736(15) 0.0499(2) 0.26522(13) 0.0409(5) Uani 1 1 d . .
O2 O 0.29489(12) -0.10478(18) 0.09263(10) 0.0579(5) Uani 1 1 d . .
C10 C 0.14076(17) 0.4844(2) 0.27001(14) 0.0464(6) Uani 1 1 d . .
C19 C 0.12020(17) 0.2182(3) 0.03150(15) 0.0512(6) Uani 1 1 d . .
H19 H 0.0603 0.1725 0.0360 0.061 Uiso 1 1 calc R U
C9 C 0.18724(16) 0.3313(2) 0.28757(13) 0.0410(5) Uani 1 1 d . .
C16 C 0.2972(2) 0.3539(3) 0.01673(15) 0.0586(7) Uani 1 1 d . .
H16 H 0.3569 0.3993 0.0112 0.070 Uiso 1 1 calc R U
C3 C 0.44584(16) 0.2183(3) 0.35055(15) 0.0502(6) Uani 1 1 d . .
C7 C 0.5003(2) -0.0178(3) 0.31783(18) 0.0670(7) Uani 1 1 d . .
H7 H 0.5503 -0.0885 0.3216 0.080 Uiso 1 1 calc R U
C17 C 0.2082(2) 0.4258(3) -0.01292(14) 0.0565(7) Uani 1 1 d . .
C18 C 0.1208(2) 0.3549(3) -0.00587(16) 0.0605(7) Uani 1 1 d . .
H18 H 0.0602 0.4011 -0.0271 0.073 Uiso 1 1 calc R U
C1 C 0.35541(18) 0.4206(3) 0.35813(17) 0.0573(6) Uani 1 1 d . .
H1 H 0.3368 0.5155 0.3711 0.069 Uiso 1 1 calc R U
C2 C 0.44615(18) 0.3650(3) 0.38226(17) 0.0615(7) Uani 1 1 d . .
H2 H 0.5009 0.4138 0.4145 0.074 Uiso 1 1 calc R U
C11 C 0.03595(19) 0.4599(3) 0.21695(18) 0.0673(8) Uani 1 1 d . .
H11A H 0.0405 0.4099 0.1636 0.101 Uiso 1 1 calc R U
H11B H 0.0036 0.5533 0.2038 0.101 Uiso 1 1 calc R U
H11C H -0.0021 0.4011 0.2501 0.101 Uiso 1 1 calc R U
C6 C 0.40460(17) -0.0510(3) 0.27396(16) 0.0561(6) Uani 1 1 d . .
H6 H 0.3920 -0.1442 0.2496 0.067 Uiso 1 1 calc R U
C8 C 0.52192(18) 0.1160(3) 0.35521(17) 0.0624(7) Uani 1 1 d . .
H8 H 0.5865 0.1386 0.3834 0.075 Uiso 1 1 calc R U
C12 C 0.1987(2) 0.5815(3) 0.21722(19) 0.0735(8) Uani 1 1 d . .
H12A H 0.2583 0.6169 0.2543 0.110 Uiso 1 1 calc R U
H12B H 0.1579 0.6637 0.1938 0.110 Uiso 1 1 calc R U
H12C H 0.2163 0.5252 0.1703 0.110 Uiso 1 1 calc R U
C13 C 0.1286(2) 0.5579(3) 0.35611(17) 0.0663(7) Uani 1 1 d . .
H13A H 0.0949 0.4915 0.3888 0.099 Uiso 1 1 calc R U
H13B H 0.0900 0.6464 0.3438 0.099 Uiso 1 1 calc R U
H13C H 0.1932 0.5816 0.3895 0.099 Uiso 1 1 calc R U
C20 C 0.2074(3) 0.5778(3) -0.05183(19) 0.0836(9) Uani 1 1 d . .
H20A H 0.2748 0.6088 -0.0518 0.125 Uiso 1 1 calc R U
H20B H 0.1763 0.6454 -0.0178 0.125 Uiso 1 1 calc R U
H20C H 0.1706 0.5761 -0.1107 0.125 Uiso 1 1 calc R U
H2A H 0.1836(17) 0.049(3) 0.2313(15) 0.047(7) Uiso 1 1 d . .

loop_
_atom_site_aniso_label
_atom_site_aniso_U_11
_atom_site_aniso_U_22
_atom_site_aniso_U_33
_atom_site_aniso_U_23
_atom_site_aniso_U_13
_atom_site_aniso_U_12
S1 0.0449(3) 0.0364(3) 0.0497(4) -0.0033(2) -0.0018(2) 0.0018(2)
O1 0.0403(9) 0.0392(9) 0.0973(13) -0.0032(9) 0.0167(8) -0.0044(7)
N2 0.0403(11) 0.0395(11) 0.0494(11) 0.0015(8) 0.0046(9) 0.0029(8)
N1 0.0399(10) 0.0358(10) 0.0544(11) -0.0004(8) 0.0059(8) -0.0029(8)
C14 0.0474(13) 0.0385(12) 0.0401(12) -0.0038(9) 0.0021(9) 0.0015(10)
C4 0.0368(11) 0.0446(12) 0.0408(11) 0.0055(9) 0.0051(9) 0.0011(10)
O3 0.0547(10) 0.0508(10) 0.0716(11) -0.0011(8) -0.0064(8) -0.0135(8)
C15 0.0477(14) 0.0553(15) 0.0507(13) 0.0009(11) 0.0008(11) 0.0009(11)
C5 0.0405(12) 0.0406(12) 0.0397(11) 0.0051(9) 0.0024(9) 0.0032(10)
O2 0.0637(11) 0.0479(9) 0.0591(10) -0.0074(8) 0.0039(8) 0.0162(8)
C10 0.0551(14) 0.0373(12) 0.0472(13) 0.0007(10) 0.0110(10) 0.0061(10)
C19 0.0474(13) 0.0546(14) 0.0498(13) 0.0038(11) 0.0047(10) 0.0092(11)
C9 0.0416(12) 0.0381(12) 0.0443(12) -0.0009(9) 0.0101(9) 0.0007(10)
C16 0.0690(17) 0.0582(16) 0.0472(14) -0.0012(12) 0.0072(12) -0.0158(13)
C3 0.0392(12) 0.0606(15) 0.0487(13) -0.0009(11) 0.0029(10) -0.0028(11)
C7 0.0499(15) 0.0800(19) 0.0654(16) 0.0021(15) -0.0041(12) 0.0249(14)
C17 0.087(2) 0.0455(13) 0.0346(12) -0.0012(10) 0.0052(12) 0.0026(14)
C18 0.0716(18) 0.0568(16) 0.0502(14) 0.0059(12) 0.0040(12) 0.0210(14)
C1 0.0525(15) 0.0475(14) 0.0698(16) -0.0111(12) 0.0064(12) -0.0120(12)
C2 0.0471(15) 0.0647(17) 0.0692(17) -0.0114(13) 0.0021(12) -0.0155(13)
C11 0.0636(17) 0.0644(17) 0.0689(17) -0.0054(14) -0.0008(13) 0.0257(14)
C6 0.0557(15) 0.0509(15) 0.0574(14) -0.0012(12) -0.0009(11) 0.0140(12)
C8 0.0394(13) 0.0808(19) 0.0614(16) -0.0007(14) -0.0050(11) 0.0041(13)
C12 0.095(2) 0.0536(16) 0.0741(18) 0.0184(14) 0.0220(16) 0.0057(15)
C13 0.087(2) 0.0519(15) 0.0610(16) -0.0071(12) 0.0164(14) 0.0133(14)
C20 0.134(3) 0.0541(16) 0.0595(17) 0.0085(13) 0.0092(17) -0.0021(18)

loop_
_atom_type_symbol
_atom_type_description
_atom_type_scat_dispersion_real
_atom_type_scat_dispersion_imag
_atom_type_scat_source
C C 0.0033 0.0016 'International Tables Vol C Tables 4.2.6.8 and 6.1.1.4'
H H 0.0000 0.0000 'International Tables Vol C Tables 4.2.6.8 and 6.1.1.4'
N N 0.0061 0.0033 'International Tables Vol C Tables 4.2.6.8 and 6.1.1.4'
O O 0.0106 0.0060 'International Tables Vol C Tables 4.2.6.8 and 6.1.1.4'
S S 0.1246 0.1234 'International Tables Vol C Tables 4.2.6.8 and 6.1.1.4'

loop_
_geom_angle_atom_site_label_1
_geom_angle_atom_site_label_2
_geom_angle_atom_site_label_3
_geom_angle
O3 S1 O2 120.20(10)
O3 S1 N2 105.35(10)
O2 S1 N2 107.82(10)
O3 S1 C14 108.05(10)
O2 S1 C14 107.99(10)
N2 S1 C14 106.70(10)
C5 N2 S1 122.63(16)
C5 N2 H2A 114.6(16)
S1 N2 H2A 109.5(16)
C9 N1 C1 124.73(19)
C9 N1 C4 127.75(18)
C1 N1 C4 106.38(18)
C15 C14 C19 120.5(2)
C15 C14 S1 119.93(17)
C19 C14 S1 119.56(17)
C5 C4 C3 120.0(2)
C5 C4 N1 133.09(19)
C3 C4 N1 106.84(19)
C14 C15 C16 119.2(2)
C14 C15 H15 120.4
C16 C15 H15 120.4
C6 C5 C4 116.9(2)
C6 C5 N2 117.4(2)
C4 C5 N2 125.67(19)
C12 C10 C11 108.5(2)
C12 C10 C9 112.52(19)
C11 C10 C9 106.19(19)
C12 C10 C13 111.9(2)
C11 C10 C13 107.1(2)
C9 C10 C13 110.25(19)
C18 C19 C14 118.7(2)
C18 C19 H19 120.7
C14 C19 H19 120.7
O1 C9 N1 119.56(19)
O1 C9 C10 120.4(2)
N1 C9 C10 119.95(19)
C17 C16 C15 121.4(2)
C17 C16 H16 119.3
C15 C16 H16 119.3
C8 C3 C4 121.2(2)
C8 C3 C2 131.1(2)
C4 C3 C2 107.7(2)
C8 C7 C6 121.0(2)
C8 C7 H7 119.5
C6 C7 H7 119.5
C18 C17 C16 118.2(2)
C18 C17 C20 121.2(3)
C16 C17 C20 120.5(3)
C19 C18 C17 122.0(2)
C19 C18 H18 119.0
C17 C18 H18 119.0
C2 C1 N1 110.7(2)
C2 C1 H1 124.7
N1 C1 H1 124.7
C1 C2 C3 108.4(2)
C1 C2 H2 125.8
C3 C2 H2 125.8
C10 C11 H11A 109.5
C10 C11 H11B 109.5
H11A C11 H11B 109.5
C10 C11 H11C 109.5
H11A C11 H11C 109.5
H11B C11 H11C 109.5
C5 C6 C7 122.2(2)
C5 C6 H6 118.9
C7 C6 H6 118.9
C7 C8 C3 118.5(2)
C7 C8 H8 120.7
C3 C8 H8 120.7
C10 C12 H12A 109.5
C10 C12 H12B 109.5
H12A C12 H12B 109.5
C10 C12 H12C 109.5
H12A C12 H12C 109.5
H12B C12 H12C 109.5
C10 C13 H13A 109.5
C10 C13 H13B 109.5
H13A C13 H13B 109.5
C10 C13 H13C 109.5
H13A C13 H13C 109.5
H13B C13 H13C 109.5
C17 C20 H20A 109.5
C17 C20 H20B 109.5
H20A C20 H20B 109.5
C17 C20 H20C 109.5
H20A C20 H20C 109.5
H20B C20 H20C 109.5

loop_
_geom_bond_atom_site_label_1
_geom_bond_atom_site_label_2
_geom_bond_distance
S1 O3 1.4213(16)
S1 O2 1.4225(16)
S1 N2 1.635(2)
S1 C14 1.753(2)
O1 C9 1.202(2)
N2 C5 1.421(3)
N2 H2A 0.84(2)
N1 C9 1.396(3)
N1 C1 1.410(3)
N1 C4 1.422(3)
C14 C15 1.377(3)
C14 C19 1.391(3)
C4 C5 1.402(3)
C4 C3 1.406(3)
C15 C16 1.380(3)
C15 H15 0.9300
C5 C6 1.382(3)
C10 C12 1.523(3)
C10 C11 1.528(3)
C10 C9 1.530(3)
C10 C13 1.536(3)
C19 C18 1.371(3)
C19 H19 0.9300
C16 C17 1.379(3)
C16 H16 0.9300
C3 C8 1.383(3)
C3 C2 1.420(4)
C7 C8 1.356(4)
C7 C6 1.388(3)
C7 H7 0.9300
C17 C18 1.377(4)
C17 C20 1.506(4)
C18 H18 0.9300
C1 C2 1.324(3)
C1 H1 0.9300
C2 H2 0.9300
C11 H11A 0.9600
C11 H11B 0.9600
C11 H11C 0.9600
C6 H6 0.9300
C8 H8 0.9300
C12 H12A 0.9600
C12 H12B 0.9600
C12 H12C 0.9600
C13 H13A 0.9600
C13 H13B 0.9600
C13 H13C 0.9600
C20 H20A 0.9600
C20 H20B 0.9600
C20 H20C 0.9600

loop_
_geom_hbond_atom_site_label_D
_geom_hbond_atom_site_label_H
_geom_hbond_atom_site_label_A
_geom_hbond_distance_DH
_geom_hbond_distance_HA
_geom_hbond_distance_DA
_geom_hbond_angle_DHA
N2 H2A O1 0.84(2) 1.92(2) 2.665(3) 147(2)

loop_
_geom_torsion_atom_site_label_1
_geom_torsion_atom_site_label_2
_geom_torsion_atom_site_label_3
_geom_torsion_atom_site_label_4
_geom_torsion
O3 S1 N2 C5 173.26(16)
O2 S1 N2 C5 43.75(19)
C14 S1 N2 C5 -72.05(19)
O3 S1 C14 C15 -164.72(18)
O2 S1 C14 C15 -33.3(2)
N2 S1 C14 C15 82.4(2)
O3 S1 C14 C19 15.2(2)
O2 S1 C14 C19 146.70(17)
N2 S1 C14 C19 -97.62(18)
C9 N1 C4 C5 14.5(4)
C1 N1 C4 C5 -177.4(2)
C9 N1 C4 C3 -168.9(2)
C1 N1 C4 C3 -0.8(2)
C19 C14 C15 C16 1.5(3)
S1 C14 C15 C16 -178.59(17)
C3 C4 C5 C6 2.2(3)
N1 C4 C5 C6 178.5(2)
C3 C4 C5 N2 -179.43(19)
N1 C4 C5 N2 -3.2(4)
S1 N2 C5 C6 -68.8(2)
S1 N2 C5 C4 112.9(2)
C15 C14 C19 C18 -1.2(3)
S1 C14 C19 C18 178.86(18)
C1 N1 C9 O1 -150.2(2)
C4 N1 C9 O1 15.9(3)
C1 N1 C9 C10 32.2(3)
C4 N1 C9 C10 -161.68(19)
C12 C10 C9 O1 -136.1(2)
C11 C10 C9 O1 -17.5(3)
C13 C10 C9 O1 98.1(3)
C12 C10 C9 N1 41.4(3)
C11 C10 C9 N1 160.0(2)
C13 C10 C9 N1 -84.3(2)
C14 C15 C16 C17 -0.1(4)
C5 C4 C3 C8 -0.1(3)
N1 C4 C3 C8 -177.2(2)
C5 C4 C3 C2 177.9(2)
N1 C4 C3 C2 0.8(2)
C15 C16 C17 C18 -1.5(3)
C15 C16 C17 C20 178.5(2)
C14 C19 C18 C17 -0.5(4)
C16 C17 C18 C19 1.7(4)
C20 C17 C18 C19 -178.2(2)
C9 N1 C1 C2 169.0(2)
C4 N1 C1 C2 0.5(3)
N1 C1 C2 C3 0.1(3)
C8 C3 C2 C1 177.2(3)
C4 C3 C2 C1 -0.5(3)
C4 C5 C6 C7 -2.6(3)
N2 C5 C6 C7 178.9(2)
C8 C7 C6 C5 0.7(4)
C6 C7 C8 C3 1.5(4)
C4 C3 C8 C7 -1.8(4)
C2 C3 C8 C7 -179.3(3)
